data_7103404
loop_
_publ_author_name
'Kim, Hyunuk'
'Samsonenko, Denis G'
'Yoon, Minyoung'
'Yoon, Ji Woong'
'Hwang, Young Kyu'
'Chang, Jong-San'
'Kim, Kimoon'

_publ_section_title
;
 Temperature-triggered gate opening for gas adsorption in microporous
 manganese formate.
;
_journal_issue 39
_journal_name_full 'Chemical communications (Cambridge, England)'
_journal_page_first 4697
_journal_page_last 4699
_journal_paper_doi 10.1039/b811087e
_journal_year 2008
_chemical_formula_moiety 'C2 H2 Mg O4'
_chemical_formula_sum 'C2 H2 Mg O4'
_chemical_formula_weight 114.35
_chemical_name_common 'Mg(II) Formate'
_chemical_name_systematic
;
?
;
_space_group_IT_number 14
_symmetry_cell_setting monoclinic
_symmetry_space_group_name_Hall '-P 2yn'
_symmetry_space_group_name_H-M 'P 1 21/n 1'
_atom_sites_solution_hydrogens geom
_atom_sites_solution_primary direct
_atom_sites_solution_secondary difmap
_audit_creation_method SHELXL-97
_cell_angle_alpha 90.00
_cell_angle_beta 91.3700(10)
_cell_angle_gamma 90.00
_cell_formula_units_Z 12
_cell_length_a 11.3590(10)
_cell_length_b 9.8850(10)
_cell_length_c 14.5840(10)
_cell_measurement_reflns_used 2878
_cell_measurement_temperature 196(2)
_cell_measurement_theta_max 26.00
_cell_measurement_theta_min 2.81
_cell_volume 1637.1(2)
_computing_cell_refinement 'DENZO (Z. Otwinowski and W. Minor, 1997)'
_computing_data_collection 'ADSC Quantum software'
_computing_data_reduction 'HKL2000 (Z. Otwinowski and W. Minor, 1997)'
_computing_molecular_graphics 'Materials Studio 4.1'
_computing_publication_material 'Materials Studio 4.1'
_computing_structure_refinement 'SHELXL-97 (Sheldrick, 1997)'
_computing_structure_solution 'SHELXS-97 (Sheldrick, 1990)'
_diffrn_ambient_temperature 196(2)
_diffrn_measured_fraction_theta_full 0.968
_diffrn_measured_fraction_theta_max 0.968
_diffrn_measurement_device_type 'ADSC Quantum 210'
_diffrn_measurement_method \w-scan
_diffrn_radiation_monochromator 'Si (111)'
_diffrn_radiation_source 'PAL 4A MXW Beamline'
_diffrn_radiation_type synchrotron
_diffrn_radiation_wavelength 0.73000
_diffrn_reflns_av_R_equivalents 0.0321
_diffrn_reflns_av_sigmaI/netI 0.0321
_diffrn_reflns_limit_h_max 13
_diffrn_reflns_limit_h_min -13
_diffrn_reflns_limit_k_max 0
_diffrn_reflns_limit_k_min -11
_diffrn_reflns_limit_l_max 16
_diffrn_reflns_limit_l_min -16
_diffrn_reflns_number 5357
_diffrn_reflns_theta_full 26.00
_diffrn_reflns_theta_max 26.00
_diffrn_reflns_theta_min 2.81
_exptl_absorpt_coefficient_mu 0.248
_exptl_absorpt_correction_T_max 0.9756
_exptl_absorpt_correction_T_min 0.9294
_exptl_absorpt_correction_type multi-scan
_exptl_absorpt_process_details HKL2000
_exptl_crystal_colour colorless
_exptl_crystal_density_diffrn 1.392
_exptl_crystal_density_method 'not measured'
_exptl_crystal_description hexagonal
_exptl_crystal_F_000 696
_exptl_crystal_size_max 0.30
_exptl_crystal_size_mid 0.30
_exptl_crystal_size_min 0.10
_refine_diff_density_max 0.220
_refine_diff_density_min -0.263
_refine_diff_density_rms 0.055
_refine_ls_extinction_coef 0.0060(19)
_refine_ls_extinction_expression Fc^*^=kFc[1+0.001xFc^2^\l^3^/sin(2\q)]^-1/4^
_refine_ls_extinction_method SHELXL
_refine_ls_goodness_of_fit_ref 1.063
_refine_ls_hydrogen_treatment constr
_refine_ls_matrix_type full
_refine_ls_number_parameters 194
_refine_ls_number_reflns 2878
_refine_ls_number_restraints 0
_refine_ls_restrained_S_all 1.063
_refine_ls_R_factor_all 0.0304
_refine_ls_R_factor_gt 0.0283
_refine_ls_shift/su_max 0.000
_refine_ls_shift/su_mean 0.000
_refine_ls_structure_factor_coef Fsqd
_refine_ls_weighting_details 'calc w=1/[\s^2^(Fo^2^)+(0.0572P)^2^+0.3970P] where P=(Fo^2^+2Fc^2^)/3'
_refine_ls_weighting_scheme calc
_refine_ls_wR_factor_gt 0.0860
_refine_ls_wR_factor_ref 0.0877
_reflns_number_gt 2694
_reflns_number_total 2878
_reflns_threshold_expression >2sigma(I)
_cod_data_source_file b811087e.txt
_cod_data_source_block p21_n
_cod_depositor_comments
;
The following automatic conversions were performed:
'_symmetry_cell_setting' value 'Monoclinic' changed to 'monoclinic'
according to '/home/saulius/struct/CIF-dictionaries/cif_core.dic'
dictionary named 'cif_core.dic' version 2.4.1 from 2010-06-29.

Automatic conversion script
Id: cif_fix_enum 1527 2010-12-29 10:47:43Z saulius 
;
_cod_original_sg_symbol_H-M P2(1)/n
_cod_database_code 7103404

loop_
_symmetry_equiv_pos_as_xyz
'x, y, z'
'-x+1/2, y+1/2, -z+1/2'
'-x, -y, -z'
'x-1/2, -y-1/2, z-1/2'

loop_
_atom_site_label
_atom_site_type_symbol
_atom_site_fract_x
_atom_site_fract_y
_atom_site_fract_z
_atom_site_U_iso_or_equiv
_atom_site_adp_type
_atom_site_occupancy
_atom_site_symmetry_multiplicity
_atom_site_calc_flag
_atom_site_refinement_flags
_atom_site_disorder_assembly
_atom_site_disorder_group
Mg1 Mg 0.25624(4) 0.07763(4) 0.13469(3) 0.01131(15) Uani 1 1 d . . .
Mg2 Mg 0.0000 0.0000 0.0000 0.01431(18) Uani 1 2 d S . .
Mg3 Mg 0.26033(4) 0.38684(4) 0.19071(3) 0.01247(15) Uani 1 1 d . . .
Mg4 Mg 0.5000 0.0000 0.0000 0.01481(18) Uani 1 2 d S . .
O1 O 0.13080(8) -0.00857(9) 0.21943(7) 0.0142(2) Uani 1 1 d . . .
O2 O 0.15673(8) 0.25443(9) 0.11163(6) 0.0148(2) Uani 1 1 d . . .
O3 O 0.30704(8) 0.19857(9) 0.24709(6) 0.0144(2) Uani 1 1 d . . .
O4 O 0.39855(8) 0.15113(9) 0.06296(6) 0.0152(2) Uani 1 1 d . . .
O5 O 0.34937(8) -0.08267(9) 0.19604(7) 0.0148(2) Uani 1 1 d . . .
O6 O 0.18312(8) -0.02597(10) 0.02483(7) 0.0149(2) Uani 1 1 d . . .
O7 O -0.03668(9) -0.00178(11) 0.13763(7) 0.0226(3) Uani 1 1 d . . .
O8 O 0.01984(9) 0.20660(11) 0.00391(7) 0.0220(3) Uani 1 1 d . . .
O9 O 0.38848(9) 0.37161(10) 0.09732(7) 0.0188(2) Uani 1 1 d . . .
O10 O 0.51676(9) -0.10730(11) 0.12039(7) 0.0236(3) Uani 1 1 d . . .
O11 O 0.35009(9) -0.10484(11) -0.03291(7) 0.0217(3) Uani 1 1 d . . .
O12 O 0.31438(9) 0.05526(10) 0.36560(7) 0.0191(2) Uani 1 1 d . . .
C1 C 0.02008(12) -0.01842(15) 0.20926(10) 0.0185(3) Uani 1 1 d . . .
H1 H -0.0230 -0.0408 0.2622 0.022 Uiso 1 1 calc R . .
C2 C 0.07862(13) 0.28579(15) 0.05137(10) 0.0198(3) Uani 1 1 d . . .
H2 H 0.0642 0.3795 0.0421 0.024 Uiso 1 1 calc R . .
C3 C 0.32948(12) 0.16759(14) 0.33031(10) 0.0174(3) Uani 1 1 d . . .
H3 H 0.3607 0.2370 0.3689 0.021 Uiso 1 1 calc R . .
C4 C 0.43044(12) 0.27471(14) 0.05628(10) 0.0187(3) Uani 1 1 d . . .
H4 H 0.4925 0.2936 0.0157 0.022 Uiso 1 1 calc R . .
C5 C 0.45097(13) -0.13227(15) 0.18382(10) 0.0207(3) Uani 1 1 d . . .
H5 H 0.4790 -0.1953 0.2284 0.025 Uiso 1 1 calc R . .
C6 C 0.24262(12) -0.09956(15) -0.02966(10) 0.0180(3) Uani 1 1 d . . .
H6 H 0.1992 -0.1552 -0.0714 0.022 Uiso 1 1 calc R . .

loop_
_atom_site_aniso_label
_atom_site_aniso_U_11
_atom_site_aniso_U_22
_atom_site_aniso_U_33
_atom_site_aniso_U_23
_atom_site_aniso_U_13
_atom_site_aniso_U_12
Mg1 0.0090(2) 0.0134(2) 0.0115(3) -0.00034(16) 0.00038(17) -0.00012(16)
Mg2 0.0084(3) 0.0192(4) 0.0153(4) -0.0020(2) -0.0020(2) 0.0005(2)
Mg3 0.0115(3) 0.0129(3) 0.0130(3) -0.00129(16) 0.00026(18) 0.00022(16)
Mg4 0.0096(3) 0.0187(4) 0.0163(4) -0.0023(2) 0.0036(3) 0.0013(2)
O1 0.0104(5) 0.0169(5) 0.0154(5) 0.0027(4) 0.0001(4) -0.0007(4)
O2 0.0121(5) 0.0159(5) 0.0162(5) -0.0011(4) -0.0025(4) 0.0012(4)
O3 0.0164(5) 0.0142(5) 0.0125(5) 0.0001(3) -0.0013(4) 0.0002(4)
O4 0.0126(5) 0.0156(5) 0.0176(5) -0.0016(4) 0.0043(4) -0.0005(4)
O5 0.0120(5) 0.0163(5) 0.0161(5) 0.0015(4) 0.0024(4) 0.0017(4)
O6 0.0094(5) 0.0203(5) 0.0148(5) -0.0040(4) -0.0005(4) 0.0012(4)
O7 0.0128(5) 0.0384(7) 0.0164(6) 0.0005(4) -0.0019(4) 0.0004(4)
O8 0.0189(5) 0.0204(6) 0.0262(6) -0.0015(4) -0.0103(4) -0.0010(4)
O9 0.0193(5) 0.0172(5) 0.0203(6) -0.0021(4) 0.0068(4) -0.0009(4)
O10 0.0167(5) 0.0340(6) 0.0205(6) 0.0042(4) 0.0062(4) 0.0078(4)
O11 0.0108(5) 0.0259(6) 0.0286(6) -0.0081(4) 0.0032(4) 0.0006(4)
O12 0.0256(6) 0.0164(5) 0.0152(5) 0.0014(4) -0.0036(4) -0.0031(4)
C1 0.0124(7) 0.0271(8) 0.0159(8) 0.0016(6) 0.0023(6) -0.0008(6)
C2 0.0189(7) 0.0163(7) 0.0239(8) 0.0007(6) -0.0070(6) 0.0020(6)
C3 0.0208(7) 0.0157(7) 0.0155(8) -0.0017(5) -0.0036(6) -0.0012(5)
C4 0.0153(7) 0.0207(7) 0.0203(8) -0.0004(6) 0.0072(6) -0.0019(6)
C5 0.0179(7) 0.0249(8) 0.0193(8) 0.0048(6) 0.0023(6) 0.0084(6)
C6 0.0132(7) 0.0227(7) 0.0181(8) -0.0065(6) -0.0019(5) 0.0004(5)

loop_
_atom_type_symbol
_atom_type_description
_atom_type_scat_dispersion_real
_atom_type_scat_dispersion_imag
_atom_type_scat_source
C C -0.0020 0.0017 'International Tables Vol C Tables 4.2.6.8 and 6.1.1.4'
H H 0.0000 0.0000 'International Tables Vol C Tables 4.2.6.8 and 6.1.1.4'
O O -0.0041 0.0065 'International Tables Vol C Tables 4.2.6.8 and 6.1.1.4'
Mg Mg 0.0468 0.0388 'International Tables Vol C Tables 4.2.6.8 and 6.1.1.4'

loop_
_geom_angle_atom_site_label_1
_geom_angle_atom_site_label_2
_geom_angle_atom_site_label_3
_geom_angle
_geom_angle_site_symmetry_1
_geom_angle_site_symmetry_3
_geom_angle_publ_flag
O6 Mg1 O4 94.95(4) . . ?
O6 Mg1 O1 89.39(4) . . ?
O4 Mg1 O1 171.90(4) . . ?
O6 Mg1 O5 98.41(4) . . ?
O4 Mg1 O5 95.08(4) . . ?
O1 Mg1 O5 77.49(4) . . ?
O6 Mg1 O3 171.55(4) . . ?
O4 Mg1 O3 89.51(4) . . ?
O1 Mg1 O3 87.07(4) . . ?
O5 Mg1 O3 88.32(4) . . ?
O6 Mg1 O2 94.80(4) . . ?
O4 Mg1 O2 92.90(4) . . ?
O1 Mg1 O2 93.55(4) . . ?
O5 Mg1 O2 163.90(4) . . ?
O3 Mg1 O2 77.78(4) . . ?
O6 Mg1 Mg3 133.19(3) . . ?
O4 Mg1 Mg3 77.61(3) . . ?
O1 Mg1 Mg3 104.31(3) . . ?
O5 Mg1 Mg3 128.06(3) . . ?
O3 Mg1 Mg3 41.05(3) . . ?
O2 Mg1 Mg3 40.83(3) . . ?
O6 Mg1 Mg3 107.32(3) . 2_545 ?
O4 Mg1 Mg3 132.28(3) . 2_545 ?
O1 Mg1 Mg3 39.64(3) . 2_545 ?
O5 Mg1 Mg3 41.20(3) . 2_545 ?
O3 Mg1 Mg3 74.49(3) . 2_545 ?
O2 Mg1 Mg3 125.39(3) . 2_545 ?
Mg3 Mg1 Mg3 111.542(15) . 2_545 ?
O6 Mg1 Mg4 76.43(3) . . ?
O4 Mg1 Mg4 33.15(3) . . ?
O1 Mg1 Mg4 142.95(3) . . ?
O5 Mg1 Mg4 71.17(3) . . ?
O3 Mg1 Mg4 110.80(3) . . ?
O2 Mg1 Mg4 121.26(3) . . ?
Mg3 Mg1 Mg4 110.366(14) . . ?
Mg3 Mg1 Mg4 112.363(15) 2_545 . ?
O6 Mg1 Mg2 32.17(3) . . ?
O4 Mg1 Mg2 115.71(3) . . ?
O1 Mg1 Mg2 71.22(3) . . ?
O5 Mg1 Mg2 118.11(3) . . ?
O3 Mg1 Mg2 139.51(3) . . ?
O2 Mg1 Mg2 70.22(3) . . ?
Mg3 Mg1 Mg2 110.970(14) . . ?
Mg3 Mg1 Mg2 104.548(14) 2_545 . ?
Mg4 Mg1 Mg2 106.815(13) . . ?
O8 Mg2 O8 180.00(6) . 3 ?
O8 Mg2 O7 90.35(4) . . ?
O8 Mg2 O7 89.65(4) 3 . ?
O8 Mg2 O7 89.65(4) . 3 ?
O8 Mg2 O7 90.35(4) 3 3 ?
O7 Mg2 O7 180.00(8) . 3 ?
O8 Mg2 O6 89.48(4) . 3 ?
O8 Mg2 O6 90.52(4) 3 3 ?
O7 Mg2 O6 86.96(4) . 3 ?
O7 Mg2 O6 93.04(4) 3 3 ?
O8 Mg2 O6 90.52(4) . . ?
O8 Mg2 O6 89.48(4) 3 . ?
O7 Mg2 O6 93.04(4) . . ?
O7 Mg2 O6 86.96(4) 3 . ?
O6 Mg2 O6 180.00(5) 3 . ?
O8 Mg2 Mg1 108.51(3) . 3 ?
O8 Mg2 Mg1 71.49(3) 3 3 ?
O7 Mg2 Mg1 110.76(3) . 3 ?
O7 Mg2 Mg1 69.24(3) 3 3 ?
O6 Mg2 Mg1 31.17(3) 3 3 ?
O6 Mg2 Mg1 148.83(3) . 3 ?
O8 Mg2 Mg1 71.49(3) . . ?
O8 Mg2 Mg1 108.51(3) 3 . ?
O7 Mg2 Mg1 69.24(3) . . ?
O7 Mg2 Mg1 110.76(3) 3 . ?
O6 Mg2 Mg1 148.83(3) 3 . ?
O6 Mg2 Mg1 31.17(3) . . ?
Mg1 Mg2 Mg1 180.000(12) 3 . ?
O9 Mg3 O12 95.11(4) . 2 ?
O9 Mg3 O1 92.01(4) . 2 ?
O12 Mg3 O1 94.84(4) 2 2 ?
O9 Mg3 O2 89.23(4) . . ?
O12 Mg3 O2 93.78(4) 2 . ?
O1 Mg3 O2 171.14(4) 2 . ?
O9 Mg3 O3 91.07(4) . . ?
O12 Mg3 O3 169.78(5) 2 . ?
O1 Mg3 O3 93.07(4) 2 . ?
O2 Mg3 O3 78.13(4) . . ?
O9 Mg3 O5 169.64(5) . 2 ?
O12 Mg3 O5 87.17(4) 2 2 ?
O1 Mg3 O5 77.72(4) 2 2 ?
O2 Mg3 O5 100.71(4) . 2 ?
O3 Mg3 O5 88.19(4) . 2 ?
O9 Mg3 Mg1 76.15(3) . . ?
O12 Mg3 Mg1 133.11(3) 2 . ?
O1 Mg3 Mg1 130.88(3) 2 . ?
O2 Mg3 Mg1 41.19(3) . . ?
O3 Mg3 Mg1 41.08(3) . . ?
O5 Mg3 Mg1 109.52(3) 2 . ?
O9 Mg3 Mg1 129.87(3) . 2 ?
O12 Mg3 Mg1 78.79(3) 2 2 ?
O1 Mg3 Mg1 40.36(3) 2 2 ?
O2 Mg3 Mg1 140.43(3) . 2 ?
O3 Mg3 Mg1 103.39(3) . 2 ?
O5 Mg3 Mg1 40.72(3) 2 2 ?
Mg1 Mg3 Mg1 141.208(17) . 2 ?
O11 Mg4 O11 180.00(8) 3_655 . ?
O11 Mg4 O10 89.92(5) 3_655 3_655 ?
O11 Mg4 O10 90.08(5) . 3_655 ?
O11 Mg4 O10 90.08(5) 3_655 . ?
O11 Mg4 O10 89.92(5) . . ?
O10 Mg4 O10 180.00(6) 3_655 . ?
O11 Mg4 O4 89.97(4) 3_655 . ?
O11 Mg4 O4 90.03(4) . . ?
O10 Mg4 O4 88.05(4) 3_655 . ?
O10 Mg4 O4 91.95(4) . . ?
O11 Mg4 O4 90.03(4) 3_655 3_655 ?
O11 Mg4 O4 89.97(4) . 3_655 ?
O10 Mg4 O4 91.95(4) 3_655 3_655 ?
O10 Mg4 O4 88.05(4) . 3_655 ?
O4 Mg4 O4 180.00(5) . 3_655 ?
O11 Mg4 Mg1 114.92(3) 3_655 . ?
O11 Mg4 Mg1 65.08(3) . . ?
O10 Mg4 Mg1 107.83(3) 3_655 . ?
O10 Mg4 Mg1 72.17(3) . . ?
O4 Mg4 Mg1 32.57(3) . . ?
O4 Mg4 Mg1 147.43(3) 3_655 . ?
O11 Mg4 Mg1 65.08(3) 3_655 3_655 ?
O11 Mg4 Mg1 114.92(3) . 3_655 ?
O10 Mg4 Mg1 72.17(3) 3_655 3_655 ?
O10 Mg4 Mg1 107.83(3) . 3_655 ?
O4 Mg4 Mg1 147.43(3) . 3_655 ?
O4 Mg4 Mg1 32.57(3) 3_655 3_655 ?
Mg1 Mg4 Mg1 180.000(13) . 3_655 ?
C1 O1 Mg3 127.99(9) . 2_545 ?
C1 O1 Mg1 130.63(9) . . ?
Mg3 O1 Mg1 100.00(4) 2_545 . ?
C2 O2 Mg3 127.10(9) . . ?
C2 O2 Mg1 132.53(9) . . ?
Mg3 O2 Mg1 97.98(4) . . ?
C3 O3 Mg3 129.11(9) . . ?
C3 O3 Mg1 130.81(9) . . ?
Mg3 O3 Mg1 97.87(4) . . ?
C4 O4 Mg1 126.71(9) . . ?
C4 O4 Mg4 118.98(8) . . ?
Mg1 O4 Mg4 114.27(4) . . ?
C5 O5 Mg1 133.11(9) . . ?
C5 O5 Mg3 127.51(9) . 2_545 ?
Mg1 O5 Mg3 98.08(4) . 2_545 ?
C6 O6 Mg1 123.75(9) . . ?
C6 O6 Mg2 119.54(9) . . ?
Mg1 O6 Mg2 116.66(4) . . ?
C1 O7 Mg2 135.83(10) . . ?
C2 O8 Mg2 134.83(10) . . ?
C4 O9 Mg3 132.71(9) . . ?
C5 O10 Mg4 134.54(10) . . ?
C6 O11 Mg4 142.80(10) . . ?
C3 O12 Mg3 128.87(9) . 2_545 ?
O7 C1 O1 126.17(13) . . ?
O7 C1 H1 116.9 . . ?
O1 C1 H1 116.9 . . ?
O8 C2 O2 126.40(13) . . ?
O8 C2 H2 116.8 . . ?
O2 C2 H2 116.8 . . ?
O12 C3 O3 125.90(13) . . ?
O12 C3 H3 117.1 . . ?
O3 C3 H3 117.1 . . ?
O9 C4 O4 126.33(13) . . ?
O9 C4 H4 116.8 . . ?
O4 C4 H4 116.8 . . ?
O10 C5 O5 126.81(14) . . ?
O10 C5 H5 116.6 . . ?
O5 C5 H5 116.6 . . ?
O11 C6 O6 126.13(13) . . ?
O11 C6 H6 116.9 . . ?
O6 C6 H6 116.9 . . ?

loop_
_geom_bond_atom_site_label_1
_geom_bond_atom_site_label_2
_geom_bond_distance
_geom_bond_site_symmetry_2
_geom_bond_publ_flag
Mg1 O6 2.0596(10) . ?
Mg1 O4 2.0775(10) . ?
Mg1 O1 2.0899(10) . ?
Mg1 O5 2.0941(10) . ?
Mg1 O3 2.0986(10) . ?
Mg1 O2 2.1040(11) . ?
Mg1 Mg3 3.1639(7) . ?
Mg1 Mg3 3.1780(6) 2_545 ?
Mg1 Mg4 3.5177(5) . ?
Mg1 Mg2 3.5560(5) . ?
Mg2 O8 2.0553(11) . ?
Mg2 O8 2.0553(11) 3 ?
Mg2 O7 2.0598(11) . ?
Mg2 O7 2.0598(11) 3 ?
Mg2 O6 2.1184(9) 3 ?
Mg2 O6 2.1184(9) . ?
Mg2 Mg1 3.5560(5) 3 ?
Mg3 O9 2.0227(11) . ?
Mg3 O12 2.0330(11) 2 ?
Mg3 O1 2.0587(11) 2 ?
Mg3 O2 2.0887(10) . ?
Mg3 O3 2.0977(10) . ?
Mg3 O5 2.1143(10) 2 ?
Mg3 Mg1 3.1780(6) 2 ?
Mg4 O11 2.0408(10) 3_655 ?
Mg4 O11 2.0408(10) . ?
Mg4 O10 2.0562(11) 3_655 ?
Mg4 O10 2.0562(11) . ?
Mg4 O4 2.1103(9) . ?
Mg4 O4 2.1103(9) 3_655 ?
Mg4 Mg1 3.5177(5) 3_655 ?
O1 C1 1.2666(18) . ?
O1 Mg3 2.0587(11) 2_545 ?
O2 C2 1.2722(18) . ?
O3 C3 1.2716(17) . ?
O4 C4 1.2786(17) . ?
O5 C5 1.2705(18) . ?
O5 Mg3 2.1143(10) 2_545 ?
O6 C6 1.2818(17) . ?
O7 C1 1.2255(18) . ?
O8 C2 1.2311(18) . ?
O9 C4 1.2315(18) . ?
O10 C5 1.2280(19) . ?
O11 C6 1.2239(18) . ?
O12 C3 1.2375(18) . ?
O12 Mg3 2.0330(11) 2_545 ?
C1 H1 0.9500 . ?
C2 H2 0.9500 . ?
C3 H3 0.9500 . ?
C4 H4 0.9500 . ?
C5 H5 0.9500 . ?
C6 H6 0.9500 . ?
